data_7211505
loop_
_publ_author_name
'Deng, Zhao-Peng'
'Huo, Li-Hua'
'Wang, Huan-Yu'
'Gao, Shan'
'Zhao, Hui'

_publ_section_title
;
 A series of three-dimensional lanthanide metal--organic frameworks with
 biphenylethene-4,4&#x2032;-dicarboxylic acid: Hydrothermal syntheses and
 structures
;
_journal_issue 5
_journal_name_full CrystEngComm
_journal_page_first 1526
_journal_paper_doi 10.1039/b905736f
_journal_volume 12
_journal_year 2010
_chemical_formula_moiety 'C17 H11 Eu O6'
_chemical_formula_sum 'C17 H11 Eu O6'
_chemical_formula_weight 463.22
_chemical_name_systematic
;
?
;
_space_group_IT_number 14
_symmetry_cell_setting monoclinic
_symmetry_space_group_name_Hall '-P 2ybc'
_symmetry_space_group_name_H-M 'P 1 21/c 1'
_atom_sites_solution_hydrogens geom
_atom_sites_solution_primary direct
_atom_sites_solution_secondary difmap
_audit_creation_method SHELXL-97
_cell_angle_alpha 90.00
_cell_angle_beta 101.014(2)
_cell_angle_gamma 90.00
_cell_formula_units_Z 4
_cell_length_a 16.1997(11)
_cell_length_b 12.1675(6)
_cell_length_c 7.4866(4)
_cell_measurement_reflns_used 12680
_cell_measurement_temperature 295(2)
_cell_measurement_theta_max 25.00
_cell_measurement_theta_min 3.07
_cell_volume 1448.50(14)
_computing_cell_refinement RAPID-AUTO
_computing_data_collection 'RAPID-AUTO (Rigaku Corporation, 1998)'
_computing_data_reduction 'CrystalStructure (Rigaku/MSC and Rigaku Corporation, 2002)'
_computing_molecular_graphics 'ORTEP-II (Johnson, 1976)'
_computing_publication_material SHELXL-97
_computing_structure_refinement 'SHELXL-97 (Sheldrick, 1997)'
_computing_structure_solution 'SHELXS-97 (Sheldrick, 1997)'
_diffrn_ambient_temperature 295(2)
_diffrn_detector_area_resol_mean 10.000
_diffrn_measured_fraction_theta_full 0.920
_diffrn_measured_fraction_theta_max 0.980
_diffrn_measurement_device_type 'Rigaku RAXIS-RAPID'
_diffrn_measurement_method \w
_diffrn_radiation_monochromator graphite
_diffrn_radiation_source 'fine-focus sealed tube'
_diffrn_radiation_type MoK\a
_diffrn_radiation_wavelength 0.71073
_diffrn_reflns_av_R_equivalents 0.0720
_diffrn_reflns_av_sigmaI/netI 0.0666
_diffrn_reflns_limit_h_max 18
_diffrn_reflns_limit_h_min -19
_diffrn_reflns_limit_k_max 14
_diffrn_reflns_limit_k_min -14
_diffrn_reflns_limit_l_max 8
_diffrn_reflns_limit_l_min -6
_diffrn_reflns_number 13680
_diffrn_reflns_theta_full 25.00
_diffrn_reflns_theta_max 25.00
_diffrn_reflns_theta_min 3.06
_diffrn_standards_decay_% 0
_diffrn_standards_interval_count 0
_diffrn_standards_interval_time 0
_diffrn_standards_number 0
_exptl_absorpt_coefficient_mu 4.362
_exptl_absorpt_correction_T_max 0.539
_exptl_absorpt_correction_T_min 0.381
_exptl_absorpt_correction_type multi-scan
_exptl_absorpt_process_details 'ABSCOR (Higashi, 1995)'
_exptl_crystal_colour colorless
_exptl_crystal_density_diffrn 2.124
_exptl_crystal_density_method 'not measured'
_exptl_crystal_description block
_exptl_crystal_F_000 896
_exptl_crystal_size_max 0.24
_exptl_crystal_size_mid 0.19
_exptl_crystal_size_min 0.14
_refine_diff_density_max 4.652
_refine_diff_density_min -3.038
_refine_diff_density_rms 0.280
_refine_ls_extinction_method none
_refine_ls_goodness_of_fit_ref 1.062
_refine_ls_hydrogen_treatment constr
_refine_ls_matrix_type full
_refine_ls_number_parameters 218
_refine_ls_number_reflns 2552
_refine_ls_number_restraints 138
_refine_ls_restrained_S_all 1.036
_refine_ls_R_factor_all 0.0587
_refine_ls_R_factor_gt 0.0578
_refine_ls_shift/su_max 0.001
_refine_ls_shift/su_mean 0.000
_refine_ls_structure_factor_coef Fsqd
_refine_ls_weighting_details 'calc w=1/[\s^2^(Fo^2^)+(0.1605P)^2^+5.0215P] where P=(Fo^2^+2Fc^2^)/3'
_refine_ls_weighting_scheme calc
_refine_ls_wR_factor_gt 0.1932
_refine_ls_wR_factor_ref 0.1949
_reflns_number_gt 2258
_reflns_number_total 2552
_reflns_threshold_expression I>2\s(I)
_cod_data_source_file b905736f.txt
_cod_data_source_block complex6
_cod_original_sg_symbol_H-M 'P 21/c'
_cod_database_code 7211505

loop_
_symmetry_equiv_pos_as_xyz
'x, y, z'
'-x, y+1/2, -z+1/2'
'-x, -y, -z'
'x, -y-1/2, z-1/2'

loop_
_atom_site_label
_atom_site_type_symbol
_atom_site_fract_x
_atom_site_fract_y
_atom_site_fract_z
_atom_site_U_iso_or_equiv
_atom_site_adp_type
_atom_site_occupancy
_atom_site_symmetry_multiplicity
_atom_site_calc_flag
_atom_site_refinement_flags
Eu1 Eu 0.51472(3) 0.67382(3) 0.44102(6) 0.0119(3) Uani 1 1 d .
O1 O 0.5905(5) 0.6714(4) 0.1899(12) 0.0192(18) Uani 1 1 d U
O2 O 0.6568(5) 0.8086(6) 0.0789(12) 0.0294(18) Uani 1 1 d U
O3 O 0.3867(4) 0.7540(6) 0.4839(9) 0.0278(15) Uani 1 1 d U
O4 O 0.4178(4) 0.8854(5) 0.6882(8) 0.0219(13) Uani 1 1 d U
O5 O 0.5040(5) 0.8470(6) 0.2718(11) 0.0283(16) Uani 1 1 d U
O6 O 0.4455(4) 0.9793(4) 0.1042(8) 0.0170(13) Uani 1 1 d U
C1 C 0.6592(5) 0.7180(7) 0.1610(12) 0.0198(18) Uani 1 1 d U
C2 C 0.7440(7) 0.6680(6) 0.2330(16) 0.018(2) Uani 1 1 d U
C3 C 0.8157(5) 0.7221(7) 0.2009(13) 0.0216(19) Uani 1 1 d U
H3 H 0.8104 0.7867 0.1333 0.026 Uiso 1 1 calc R
C4 C 0.8958(8) 0.6793(7) 0.2705(18) 0.025(3) Uani 1 1 d U
H4 H 0.9434 0.7159 0.2493 0.030 Uiso 1 1 calc R
C5 C 0.9045(6) 0.5829(8) 0.3707(12) 0.0224(18) Uani 1 1 d U
C6 C 0.8315(6) 0.5264(7) 0.3973(14) 0.025(2) Uani 1 1 d U
H6 H 0.8363 0.4604 0.4614 0.030 Uiso 1 1 calc R
C7 C 0.7528(6) 0.5694(7) 0.3278(13) 0.022(2) Uani 1 1 d U
H7 H 0.7050 0.5316 0.3450 0.027 Uiso 1 1 calc R
C8 C 0.9897(6) 0.5448(8) 0.4484(14) 0.026(2) Uani 1 1 d U
H8 H 1.0339 0.5872 0.4238 0.031 Uiso 1 1 calc R
C9 C 0.3659(7) 0.8312(7) 0.5788(16) 0.020(2) Uani 1 1 d U
C10 C 0.2758(6) 0.8631(8) 0.5508(12) 0.0197(17) Uani 1 1 d U
C11 C 0.2512(6) 0.9547(8) 0.6348(14) 0.026(2) Uani 1 1 d U
H11 H 0.2918 0.9971 0.7085 0.031 Uiso 1 1 calc R
C12 C 0.1677(8) 0.9850(9) 0.6124(17) 0.038(3) Uani 1 1 d U
H12 H 0.1533 1.0480 0.6699 0.045 Uiso 1 1 calc R
C13 C 0.1052(6) 0.9237(7) 0.5063(13) 0.0248(19) Uani 1 1 d U
C14 C 0.1301(8) 0.8292(7) 0.4174(19) 0.028(3) Uani 1 1 d U
H14 H 0.0899 0.7880 0.3403 0.033 Uiso 1 1 calc R
C15 C 0.2131(6) 0.7990(9) 0.4452(15) 0.0238(19) Uani 1 1 d U
H15 H 0.2281 0.7345 0.3928 0.029 Uiso 1 1 calc R
C16 C 0.0161(6) 0.9540(9) 0.4744(14) 0.028(2) Uani 1 1 d U
H16 H -0.0217 0.9034 0.4118 0.034 Uiso 1 1 calc R
C17 C 0.4645(6) 0.9314(7) 0.2607(13) 0.0239(19) Uani 1 1 d U
H17 H 0.4481 0.9614 0.3626 0.029 Uiso 1 1 calc R

loop_
_atom_site_aniso_label
_atom_site_aniso_U_11
_atom_site_aniso_U_22
_atom_site_aniso_U_33
_atom_site_aniso_U_23
_atom_site_aniso_U_13
_atom_site_aniso_U_12
Eu1 0.0147(4) 0.0099(4) 0.0110(4) 0.00036(11) 0.0021(2) 0.00032(11)
O1 0.019(4) 0.011(3) 0.026(4) 0.001(2) 0.000(3) -0.0041(18)
O2 0.026(4) 0.035(3) 0.028(4) 0.014(3) 0.007(3) 0.005(3)
O3 0.022(3) 0.031(3) 0.030(4) -0.005(3) 0.004(3) 0.006(3)
O4 0.018(3) 0.025(3) 0.022(3) 0.002(3) 0.001(2) -0.001(2)
O5 0.025(4) 0.036(2) 0.028(4) 0.011(3) 0.004(3) 0.005(3)
O6 0.024(3) 0.015(3) 0.011(3) 0.002(2) 0.003(3) 0.002(2)
C1 0.014(4) 0.021(4) 0.024(4) -0.005(4) 0.004(3) 0.003(3)
C2 0.014(5) 0.019(5) 0.021(5) -0.003(3) 0.004(4) 0.001(3)
C3 0.016(4) 0.024(4) 0.026(4) 0.006(4) 0.006(3) 0.002(3)
C4 0.023(5) 0.026(5) 0.026(6) 0.002(3) 0.004(4) -0.003(3)
C5 0.021(4) 0.028(4) 0.019(4) 0.001(3) 0.007(3) 0.005(3)
C6 0.025(4) 0.019(4) 0.028(5) 0.006(3) 0.000(4) 0.006(3)
C7 0.021(4) 0.022(4) 0.025(4) 0.004(4) 0.004(3) 0.007(3)
C8 0.020(4) 0.025(4) 0.032(5) 0.003(4) 0.003(3) 0.006(3)
C9 0.018(5) 0.031(5) 0.015(5) 0.007(3) 0.011(4) 0.006(3)
C10 0.021(4) 0.021(4) 0.019(4) 0.001(4) 0.009(3) 0.000(4)
C11 0.025(4) 0.022(4) 0.029(5) 0.001(4) 0.001(4) 0.001(4)
C12 0.038(5) 0.031(5) 0.044(6) -0.010(4) 0.007(5) 0.011(4)
C13 0.020(4) 0.025(4) 0.030(5) 0.003(4) 0.005(4) 0.006(3)
C14 0.022(5) 0.026(5) 0.034(6) -0.008(3) 0.003(5) 0.000(3)
C15 0.020(4) 0.021(4) 0.031(5) 0.005(4) 0.007(4) 0.003(4)
C16 0.025(5) 0.030(4) 0.030(4) 0.003(4) 0.008(4) 0.004(3)
C17 0.030(4) 0.024(4) 0.020(4) -0.002(3) 0.009(4) -0.008(4)

loop_
_atom_type_symbol
_atom_type_description
_atom_type_scat_dispersion_real
_atom_type_scat_dispersion_imag
_atom_type_scat_source
C C 0.0033 0.0016 'International Tables Vol C Tables 4.2.6.8 and 6.1.1.4'
H H 0.0000 0.0000 'International Tables Vol C Tables 4.2.6.8 and 6.1.1.4'
O O 0.0106 0.0060 'International Tables Vol C Tables 4.2.6.8 and 6.1.1.4'
Eu Eu -0.1578 3.6682 'International Tables Vol C Tables 4.2.6.8 and 6.1.1.4'

loop_
_geom_angle_atom_site_label_1
_geom_angle_atom_site_label_2
_geom_angle_atom_site_label_3
_geom_angle
_geom_angle_site_symmetry_1
_geom_angle_site_symmetry_3
O4 Eu1 O2 146.9(2) 4_575 4_576
O4 Eu1 O3 76.5(2) 4_575 .
O2 Eu1 O3 135.5(2) 4_576 .
O4 Eu1 O1 74.3(2) 4_575 .
O2 Eu1 O1 75.2(3) 4_576 .
O3 Eu1 O1 133.9(2) . .
O4 Eu1 O5 82.9(3) 4_575 .
O2 Eu1 O5 96.7(3) 4_576 .
O3 Eu1 O5 74.8(2) . .
O1 Eu1 O5 66.9(2) . .
O4 Eu1 O6 75.4(2) 4_575 2_645
O2 Eu1 O6 83.6(2) 4_576 2_645
O3 Eu1 O6 131.7(2) . 2_645
O1 Eu1 O6 72.66(18) . 2_645
O5 Eu1 O6 137.9(2) . 2_645
O4 Eu1 O5 127.1(2) 4_575 4_576
O2 Eu1 O5 79.8(3) 4_576 4_576
O3 Eu1 O5 71.5(2) . 4_576
O1 Eu1 O5 153.5(3) . 4_576
O5 Eu1 O5 125.58(19) . 4_576
O6 Eu1 O5 96.1(2) 2_645 4_576
O4 Eu1 O6 82.9(2) 4_575 4_576
O2 Eu1 O6 109.5(3) 4_576 4_576
O3 Eu1 O6 76.3(2) . 4_576
O1 Eu1 O6 132.96(17) . 4_576
O5 Eu1 O6 150.1(2) . 4_576
O6 Eu1 O6 61.9(2) 2_645 4_576
O5 Eu1 O6 49.5(2) 4_576 4_576
O4 Eu1 O1 154.3(2) 4_575 4_576
O2 Eu1 O1 50.9(2) 4_576 4_576
O3 Eu1 O1 85.2(2) . 4_576
O1 Eu1 O1 107.7(2) . 4_576
O5 Eu1 O1 75.0(2) . 4_576
O6 Eu1 O1 130.1(2) 2_645 4_576
O5 Eu1 O1 60.9(2) 4_576 4_576
O6 Eu1 O1 110.3(2) 4_576 4_576
O4 Eu1 C1 160.9(2) 4_575 4_576
O2 Eu1 C1 24.9(2) 4_576 4_576
O3 Eu1 C1 111.6(2) . 4_576
O1 Eu1 C1 88.4(2) . 4_576
O5 Eu1 C1 82.7(3) . 4_576
O6 Eu1 C1 107.8(2) 2_645 4_576
O5 Eu1 C1 71.9(2) 4_576 4_576
O6 Eu1 C1 115.6(2) 4_576 4_576
O1 Eu1 C1 26.4(2) 4_576 4_576
O4 Eu1 C17 106.0(2) 4_575 4_576
O2 Eu1 C17 94.7(3) 4_576 4_576
O3 Eu1 C17 71.7(2) . 4_576
O1 Eu1 C17 151.1(2) . 4_576
O5 Eu1 C17 141.9(2) . 4_576
O6 Eu1 C17 79.5(2) 2_645 4_576
O5 Eu1 C17 23.7(2) 4_576 4_576
O6 Eu1 C17 25.8(2) 4_576 4_576
O1 Eu1 C17 84.5(2) 4_576 4_576
C1 Eu1 C17 93.1(3) 4_576 4_576
O4 Eu1 C9 17.1(2) 4_575 4_575
O2 Eu1 C9 150.9(3) 4_576 4_575
O3 Eu1 C9 66.0(2) . 4_575
O1 Eu1 C9 76.1(3) . 4_575
O5 Eu1 C9 67.6(3) . 4_575
O6 Eu1 C9 92.2(2) 2_645 4_575
O5 Eu1 C9 129.3(3) 4_576 4_575
O6 Eu1 C9 93.5(2) 4_576 4_575
O1 Eu1 C9 137.2(2) 4_576 4_575
C1 Eu1 C9 149.9(2) 4_576 4_575
C17 Eu1 C9 112.9(3) 4_576 4_575
C1 O1 Eu1 134.1(6) . .
C1 O1 Eu1 82.8(5) . 4_575
Eu1 O1 Eu1 106.7(3) . 4_575
C1 O2 Eu1 103.3(6) . 4_575
C9 O3 Eu1 135.9(7) . .
C9 O4 Eu1 129.5(6) . 4_576
C17 O5 Eu1 139.0(7) . .
C17 O5 Eu1 98.8(6) . 4_575
Eu1 O5 Eu1 114.2(3) . 4_575
C17 O6 Eu1 121.9(5) . 2_655
C17 O6 Eu1 93.0(5) . 4_575
Eu1 O6 Eu1 118.1(2) 2_655 4_575
O2 C1 O1 121.0(8) . .
O2 C1 C2 118.0(8) . .
O1 C1 C2 121.0(8) . .
O2 C1 Eu1 51.8(5) . 4_575
O1 C1 Eu1 70.8(5) . 4_575
C2 C1 Eu1 165.2(7) . 4_575
C7 C2 C3 119.2(9) . .
C7 C2 C1 122.1(9) . .
C3 C2 C1 118.7(8) . .
C2 C3 C4 120.1(9) . .
C2 C3 H3 119.9 . .
C4 C3 H3 119.9 . .
C5 C4 C3 120.4(10) . .
C5 C4 H4 119.8 . .
C3 C4 H4 119.8 . .
C4 C5 C6 119.1(9) . .
C4 C5 C8 118.2(9) . .
C6 C5 C8 122.6(8) . .
C7 C6 C5 119.8(8) . .
C7 C6 H6 120.1 . .
C5 C6 H6 120.1 . .
C6 C7 C2 121.2(9) . .
C6 C7 H7 119.4 . .
C2 C7 H7 119.4 . .
C8 C8 C5 126.7(12) 3_766 .
C8 C8 H8 116.7 3_766 .
C5 C8 H8 116.7 . .
O4 C9 O3 123.1(10) . .
O4 C9 C10 118.4(8) . .
O3 C9 C10 118.4(10) . .
O3 C9 Eu1 102.7(7) . 4_576
C10 C9 Eu1 132.1(7) . 4_576
C11 C10 C15 117.9(9) . .
C11 C10 C9 120.7(9) . .
C15 C10 C9 121.4(9) . .
C10 C11 C12 121.6(10) . .
C10 C11 H11 119.2 . .
C12 C11 H11 119.2 . .
C13 C12 C11 121.3(9) . .
C13 C12 H12 119.4 . .
C11 C12 H12 119.4 . .
C12 C13 C14 117.6(9) . .
C12 C13 C16 123.3(9) . .
C14 C13 C16 119.1(10) . .
C15 C14 C13 120.2(11) . .
C15 C14 H14 119.9 . .
C13 C14 H14 119.9 . .
C14 C15 C10 121.4(10) . .
C14 C15 H15 119.3 . .
C10 C15 H15 119.3 . .
C16 C16 C13 126.7(13) 3_576 .
C16 C16 H16 116.6 3_576 .
C13 C16 H16 116.6 . .
O5 C17 O6 118.7(9) . .
O5 C17 Eu1 57.5(5) . 4_575
O6 C17 Eu1 61.2(4) . 4_575
O5 C17 H17 120.7 . .
O6 C17 H17 120.7 . .
Eu1 C17 H17 177.5 4_575 .

loop_
_geom_bond_atom_site_label_1
_geom_bond_atom_site_label_2
_geom_bond_distance
_geom_bond_site_symmetry_2
Eu1 O4 2.330(6) 4_575
Eu1 O2 2.346(8) 4_576
Eu1 O3 2.369(6) .
Eu1 O1 2.434(8) .
Eu1 O5 2.447(7) .
Eu1 O6 2.493(5) 2_645
Eu1 O5 2.528(8) 4_576
Eu1 O6 2.598(6) 4_576
Eu1 O1 2.766(7) 4_576
Eu1 C1 2.907(9) 4_576
Eu1 C17 2.961(9) 4_576
Eu1 C9 3.266(12) 4_575
O1 C1 1.303(12) .
O1 Eu1 2.766(7) 4_575
O2 C1 1.259(11) .
O2 Eu1 2.346(8) 4_575
O3 C9 1.261(12) .
O4 C9 1.245(14) .
O4 Eu1 2.330(6) 4_576
O5 C17 1.204(12) .
O5 Eu1 2.528(8) 4_575
O6 C17 1.292(11) .
O6 Eu1 2.493(5) 2_655
O6 Eu1 2.598(6) 4_575
C1 C2 1.505(13) .
C1 Eu1 2.907(9) 4_575
C2 C7 1.387(13) .
C2 C3 1.396(13) .
C3 C4 1.403(15) .
C3 H3 0.9300 .
C4 C5 1.385(14) .
C4 H4 0.9300 .
C5 C6 1.415(13) .
C5 C8 1.466(13) .
C6 C7 1.384(13) .
C6 H6 0.9300 .
C7 H7 0.9300 .
C8 C8 1.34(2) 3_766
C8 H8 0.9300 .
C9 C10 1.486(14) .
C9 Eu1 3.266(12) 4_576
C10 C11 1.375(13) .
C10 C15 1.400(15) .
C11 C12 1.381(16) .
C11 H11 0.9300 .
C12 C13 1.381(16) .
C12 H12 0.9300 .
C13 C14 1.424(13) .
C13 C16 1.464(13) .
C14 C15 1.372(16) .
C14 H14 0.9300 .
C15 H15 0.9300 .
C16 C16 1.32(2) 3_576
C16 H16 0.9300 .
C17 Eu1 2.961(9) 4_575
C17 H17 0.9300 .

loop_
_geom_torsion_atom_site_label_1
_geom_torsion_atom_site_label_2
_geom_torsion_atom_site_label_3
_geom_torsion_atom_site_label_4
_geom_torsion
_geom_torsion_site_symmetry_1
_geom_torsion_site_symmetry_4
O4 Eu1 O1 C1 160.4(8) 4_575 .
O2 Eu1 O1 C1 -32.5(8) 4_576 .
O3 Eu1 O1 C1 107.8(8) . .
O5 Eu1 O1 C1 71.6(8) . .
O6 Eu1 O1 C1 -120.3(8) 2_645 .
O5 Eu1 O1 C1 -52.5(9) 4_576 .
O6 Eu1 O1 C1 -135.5(7) 4_576 .
O1 Eu1 O1 C1 7.2(8) 4_576 .
C1 Eu1 O1 C1 -11.1(8) 4_576 .
C17 Eu1 O1 C1 -104.7(8) 4_576 .
C9 Eu1 O1 C1 142.8(8) 4_575 .
O4 Eu1 O1 Eu1 64.1(3) 4_575 4_575
O2 Eu1 O1 Eu1 -128.8(3) 4_576 4_575
O3 Eu1 O1 Eu1 11.5(4) . 4_575
O5 Eu1 O1 Eu1 -24.7(3) . 4_575
O6 Eu1 O1 Eu1 143.4(3) 2_645 4_575
O5 Eu1 O1 Eu1 -148.8(4) 4_576 4_575
O6 Eu1 O1 Eu1 128.2(2) 4_576 4_575
O1 Eu1 O1 Eu1 -89.1(4) 4_576 4_575
C1 Eu1 O1 Eu1 -107.4(2) 4_576 4_575
C17 Eu1 O1 Eu1 159.0(4) 4_576 4_575
C9 Eu1 O1 Eu1 46.5(2) 4_575 4_575
O4 Eu1 O3 C9 -162.3(9) 4_575 .
O2 Eu1 O3 C9 7.9(11) 4_576 .
O1 Eu1 O3 C9 -110.4(9) . .
O5 Eu1 O3 C9 -76.1(9) . .
O6 Eu1 O3 C9 141.9(8) 2_645 .
O5 Eu1 O3 C9 60.5(9) 4_576 .
O6 Eu1 O3 C9 111.9(9) 4_576 .
O1 Eu1 O3 C9 -0.4(9) 4_576 .
C1 Eu1 O3 C9 -0.5(10) 4_576 .
C17 Eu1 O3 C9 85.5(9) 4_576 .
C9 Eu1 O3 C9 -147.9(10) 4_575 .
O4 Eu1 O5 C17 93.1(11) 4_575 .
O2 Eu1 O5 C17 -120.3(11) 4_576 .
O3 Eu1 O5 C17 15.2(11) . .
O1 Eu1 O5 C17 169.0(12) . .
O6 Eu1 O5 C17 151.9(10) 2_645 .
O5 Eu1 O5 C17 -38.0(14) 4_576 .
O6 Eu1 O5 C17 31.0(14) 4_576 .
O1 Eu1 O5 C17 -73.8(11) 4_576 .
C1 Eu1 O5 C17 -99.5(11) 4_576 .
C17 Eu1 O5 C17 -13.9(12) 4_576 .
C9 Eu1 O5 C17 85.1(11) 4_575 .
O4 Eu1 O5 Eu1 -47.3(3) 4_575 4_575
O2 Eu1 O5 Eu1 99.4(3) 4_576 4_575
O3 Eu1 O5 Eu1 -125.2(4) . 4_575
O1 Eu1 O5 Eu1 28.7(3) . 4_575
O6 Eu1 O5 Eu1 11.5(5) 2_645 4_575
O5 Eu1 O5 Eu1 -178.41(8) 4_576 4_575
O6 Eu1 O5 Eu1 -109.3(4) 4_576 4_575
O1 Eu1 O5 Eu1 145.9(4) 4_576 4_575
C1 Eu1 O5 Eu1 120.1(3) 4_576 4_575
C17 Eu1 O5 Eu1 -154.2(3) 4_576 4_575
C9 Eu1 O5 Eu1 -55.2(3) 4_575 4_575
Eu1 O2 C1 O1 -15.8(11) 4_575 .
Eu1 O2 C1 C2 167.3(7) 4_575 .
Eu1 O1 C1 O2 -93.3(11) . .
Eu1 O1 C1 O2 13.1(9) 4_575 .
Eu1 O1 C1 C2 83.5(10) . .
Eu1 O1 C1 C2 -170.1(8) 4_575 .
Eu1 O1 C1 Eu1 -106.4(6) . 4_575
O2 C1 C2 C7 178.8(9) . .
O1 C1 C2 C7 1.9(15) . .
Eu1 C1 C2 C7 -138(2) 4_575 .
O2 C1 C2 C3 -1.9(14) . .
O1 C1 C2 C3 -178.9(9) . .
Eu1 C1 C2 C3 41(3) 4_575 .
C7 C2 C3 C4 -2.6(15) . .
C1 C2 C3 C4 178.2(9) . .
C2 C3 C4 C5 0.3(16) . .
C3 C4 C5 C6 1.8(16) . .
C3 C4 C5 C8 -176.8(9) . .
C4 C5 C6 C7 -1.8(14) . .
C8 C5 C6 C7 176.8(9) . .
C5 C6 C7 C2 -0.5(15) . .
C3 C2 C7 C6 2.6(16) . .
C1 C2 C7 C6 -178.2(9) . .
C4 C5 C8 C8 178.6(14) . 3_766
C6 C5 C8 C8 0(2) . 3_766
Eu1 O4 C9 O3 -59.3(13) 4_576 .
Eu1 O4 C9 C10 124.4(7) 4_576 .
Eu1 O3 C9 O4 -2.5(15) . .
Eu1 O3 C9 C10 173.8(6) . .
Eu1 O3 C9 Eu1 -31.5(9) . 4_576
O4 C9 C10 C11 4.2(14) . .
O3 C9 C10 C11 -172.3(9) . .
Eu1 C9 C10 C11 41.9(12) 4_576 .
O4 C9 C10 C15 -173.1(9) . .
O3 C9 C10 C15 10.5(14) . .
Eu1 C9 C10 C15 -135.3(8) 4_576 .
C15 C10 C11 C12 -1.9(15) . .
C9 C10 C11 C12 -179.2(10) . .
C10 C11 C12 C13 0.9(17) . .
C11 C12 C13 C14 -1.4(17) . .
C11 C12 C13 C16 -178.3(10) . .
C12 C13 C14 C15 3.0(17) . .
C16 C13 C14 C15 -179.9(11) . .
C13 C14 C15 C10 -4.2(18) . .
C11 C10 C15 C14 3.6(15) . .
C9 C10 C15 C14 -179.1(11) . .
C12 C13 C16 C16 7(2) . 3_576
C14 C13 C16 C16 -170.3(14) . 3_576
Eu1 O5 C17 O6 -145.9(8) . .
Eu1 O5 C17 O6 -2.0(9) 4_575 .
Eu1 O5 C17 Eu1 -143.9(12) . 4_575
Eu1 O6 C17 O5 -124.1(8) 2_655 .
Eu1 O6 C17 O5 1.9(9) 4_575 .
Eu1 O6 C17 Eu1 -126.0(5) 2_655 4_575
